data_4083186
loop_
_publ_author_name
'Bubrin, Martina'
'Schweinfurth, David'
'Ehret, Fabian'
'Z\'ali\<s, Stanislav'
'Kvapilov\'a, Hana'
'Fiedler, Jan'
'Zeng, Qiang'
'Hartl, Franti\<sek'
'Kaim, Wolfgang'

_publ_section_title
;
 Structure and Spectroelectrochemical Response of Arene--Ruthenium and
 Arene--Osmium Complexes with Potentially Hemilabile Noninnocent
 Ligands
;
_journal_issue 18
_journal_name_full Organometallics
_journal_page_first 4973
_journal_paper_doi 10.1021/om5002815
_journal_volume 33
_journal_year 2014
_chemical_formula_moiety 'C31 H41 N O Ru S'
_chemical_formula_sum 'C31 H41 N O Ru S'
_chemical_formula_weight 576.78
_chemical_name_systematic '[RuCymQSMe]'
_chemical_properties_physical 'air-sensitive, oxygen-sensitive'
_space_group_IT_number 15
_symmetry_cell_setting monoclinic
_symmetry_Int_Tables_number 15
_symmetry_space_group_name_Hall '-C 2yc'
_symmetry_space_group_name_H-M 'C 1 2/c 1'
_atom_sites_solution_hydrogens geom
_atom_sites_solution_primary direct
_atom_sites_solution_secondary difmap
_audit_creation_method SHELXL-97
_cell_angle_alpha 90.00
_cell_angle_beta 125.683(2)
_cell_angle_gamma 90.00
_cell_formula_units_Z 8
_cell_length_a 29.698(2)
_cell_length_b 10.6522(9)
_cell_length_c 22.2988(19)
_cell_measurement_reflns_used 5940
_cell_measurement_temperature 100(2)
_cell_measurement_theta_max 26.50
_cell_measurement_theta_min 1.69
_cell_volume 5729.8(8)
_computing_cell_refinement 'Bruker APEX II Software Suite, 2008'
_computing_data_collection 'Bruker APEX II Software Suite, 2008'
_computing_data_reduction 'Bruker APEX II Software Suite, 2008'
_computing_structure_refinement 'SHELXL-97 (Sheldrick, 1997)'
_computing_structure_solution 'SHELXS-97 (Sheldrick, 1990)'
_diffrn_ambient_temperature 100(2)
_diffrn_measured_fraction_theta_full 0.999
_diffrn_measured_fraction_theta_max 0.999
_diffrn_measurement_device_type 'Bruker Kappa APEX II Duo'
_diffrn_measurement_method 'Omega + Phi Scans'
_diffrn_radiation_monochromator graphite
_diffrn_radiation_probe x-ray
_diffrn_radiation_type MoK\a
_diffrn_radiation_wavelength 0.71073
_diffrn_reflns_av_R_equivalents 0.0565
_diffrn_reflns_av_sigmaI/netI 0.0703
_diffrn_reflns_limit_h_max 32
_diffrn_reflns_limit_h_min -37
_diffrn_reflns_limit_k_max 13
_diffrn_reflns_limit_k_min -12
_diffrn_reflns_limit_l_max 27
_diffrn_reflns_limit_l_min -27
_diffrn_reflns_number 21357
_diffrn_reflns_theta_full 26.50
_diffrn_reflns_theta_max 26.50
_diffrn_reflns_theta_min 1.69
_diffrn_source 'fine-focus sealed tube'
_diffrn_standards_decay_% 0
_diffrn_standards_interval_count 0
_diffrn_standards_number 0
_exptl_absorpt_coefficient_mu 0.643
_exptl_absorpt_correction_T_max 0.9675
_exptl_absorpt_correction_T_min 0.7451
_exptl_absorpt_correction_type numerical
_exptl_absorpt_process_details 'Blessing, 1995'
_exptl_crystal_colour black
_exptl_crystal_density_diffrn 1.337
_exptl_crystal_density_method 'not measured'
_exptl_crystal_description prism
_exptl_crystal_F_000 2416
_exptl_crystal_recrystallization_method Diethylether
_exptl_crystal_size_max 0.22
_exptl_crystal_size_mid 0.20
_exptl_crystal_size_min 0.13
_refine_diff_density_max 2.671
_refine_diff_density_min -1.627
_refine_diff_density_rms 0.124
_refine_ls_extinction_method none
_refine_ls_goodness_of_fit_ref 1.105
_refine_ls_hydrogen_treatment constr
_refine_ls_matrix_type full
_refine_ls_number_parameters 326
_refine_ls_number_reflns 5940
_refine_ls_number_restraints 0
_refine_ls_restrained_S_all 1.105
_refine_ls_R_factor_all 0.1134
_refine_ls_R_factor_gt 0.0674
_refine_ls_shift/su_max 0.000
_refine_ls_shift/su_mean 0.000
_refine_ls_structure_factor_coef Fsqd
_refine_ls_weighting_details 'calc w=1/[\s^2^(Fo^2^)+(0.0000P)^2^+75.7800P] where P=(Fo^2^+2Fc^2^)/3'
_refine_ls_weighting_scheme calc
_refine_ls_wR_factor_gt 0.1142
_refine_ls_wR_factor_ref 0.1312
_reflns_number_gt 3950
_reflns_number_total 5940
_reflns_threshold_expression >2sigma(I)
_cod_data_source_file om5002815_si_001.cif
_cod_data_source_block ac82
_cod_original_cell_volume 5729.9(8)
_cod_original_sg_symbol_H-M 'C 2/c'
_cod_database_code 4083186

loop_
_symmetry_equiv_pos_as_xyz
'x, y, z'
'-x, y, -z+1/2'
'x+1/2, y+1/2, z'
'-x+1/2, y+1/2, -z+1/2'
'-x, -y, -z'
'x, -y, z-1/2'
'-x+1/2, -y+1/2, -z'
'x+1/2, -y+1/2, z-1/2'

loop_
_atom_site_label
_atom_site_type_symbol
_atom_site_fract_x
_atom_site_fract_y
_atom_site_fract_z
_atom_site_U_iso_or_equiv
_atom_site_adp_type
_atom_site_occupancy
_atom_site_symmetry_multiplicity
_atom_site_calc_flag
_atom_site_refinement_flags
Ru1 Ru 0.202891(19) -0.00680(5) 0.16228(3) 0.02423(13) Uani 1 1 d .
S21 S 0.04964(6) 0.04298(16) -0.01428(8) 0.0304(4) Uani 1 1 d .
O1 O 0.18644(15) 0.0192(4) 0.23667(19) 0.0263(9) Uani 1 1 d .
N1 N 0.15322(18) 0.1389(5) 0.1193(2) 0.0208(10) Uani 1 1 d .
C20 C 0.1376(2) 0.2014(5) 0.0529(3) 0.0207(12) Uani 1 1 d .
C21 C 0.0895(2) 0.1643(6) -0.0154(3) 0.0221(12) Uani 1 1 d .
C7 C 0.0225(2) 0.3915(6) 0.1470(3) 0.0208(12) Uani 1 1 d .
C4 C 0.0681(2) 0.2955(5) 0.1709(3) 0.0181(12) Uani 1 1 d .
C2 C 0.1293(2) 0.1756(5) 0.1549(3) 0.0202(12) Uani 1 1 d .
C3 C 0.0891(2) 0.2693(5) 0.1307(3) 0.0183(12) Uani 1 1 d .
H3A H 0.0763 0.3149 0.0868 0.022 Uiso 1 1 calc R
C25 C 0.1714(2) 0.2924(6) 0.0554(3) 0.0249(13) Uani 1 1 d .
H25A H 0.2045 0.3148 0.1016 0.030 Uiso 1 1 calc R
C5 C 0.0887(2) 0.2254(5) 0.2358(3) 0.0203(12) Uani 1 1 d .
H5A H 0.0748 0.2444 0.2638 0.024 Uiso 1 1 calc R
C22 C 0.0767(2) 0.2238(6) -0.0788(3) 0.0238(13) Uani 1 1 d .
H22A H 0.0443 0.2003 -0.1254 0.029 Uiso 1 1 calc R
C8 C 0.1468(3) 0.0520(6) 0.3299(3) 0.0278(14) Uani 1 1 d .
C23 C 0.1108(3) 0.3173(6) -0.0748(3) 0.0287(14) Uani 1 1 d .
H23A H 0.1013 0.3579 -0.1187 0.034 Uiso 1 1 calc R
C1 C 0.1487(2) 0.1064(6) 0.2191(3) 0.0213(12) Uani 1 1 d .
C37 C 0.1626(3) -0.3001(6) 0.1510(4) 0.0367(16) Uani 1 1 d .
H37A H 0.1811 -0.3196 0.2044 0.044 Uiso 1 1 calc R
C211 C -0.0055(2) 0.0239(6) -0.1100(3) 0.0303(15) Uani 1 1 d .
H21A H -0.0311 -0.0408 -0.1156 0.045 Uiso 1 1 calc R
H21B H 0.0098 -0.0014 -0.1370 0.045 Uiso 1 1 calc R
H21C H -0.0254 0.1036 -0.1300 0.045 Uiso 1 1 calc R
C34 C 0.2533(2) -0.1798(6) 0.2095(3) 0.0283(14) Uani 1 1 d .
H34A H 0.2639 -0.2090 0.2588 0.034 Uiso 1 1 calc R
C6 C 0.1279(2) 0.1306(5) 0.2614(3) 0.0201(12) Uani 1 1 d .
C32 C 0.1802(3) -0.1450(6) 0.0792(3) 0.0289(14) Uani 1 1 d .
H32A H 0.1405 -0.1533 0.0360 0.035 Uiso 1 1 calc R
C24 C 0.1582(3) 0.3520(6) -0.0080(3) 0.0288(14) Uani 1 1 d .
H24A H 0.1815 0.4160 -0.0055 0.035 Uiso 1 1 calc R
C36 C 0.3004(3) 0.0853(7) 0.1401(4) 0.0415(18) Uani 1 1 d .
H36A H 0.3263 0.0496 0.1311 0.062 Uiso 1 1 calc R
H36B H 0.3212 0.1292 0.1877 0.062 Uiso 1 1 calc R
H36C H 0.2756 0.1448 0.1007 0.062 Uiso 1 1 calc R
C31 C 0.2142(3) -0.0541(6) 0.0771(3) 0.0327(15) Uani 1 1 d .
H31A H 0.1968 0.0017 0.0329 0.039 Uiso 1 1 calc R
C35 C 0.2852(3) -0.0856(6) 0.2075(4) 0.0329(15) Uani 1 1 d .
H35A H 0.3177 -0.0517 0.2554 0.039 Uiso 1 1 calc R
C33 C 0.1992(3) -0.2074(6) 0.1464(3) 0.0312(15) Uani 1 1 d .
C30 C 0.2664(2) -0.0189(7) 0.1416(3) 0.0335(15) Uani 1 1 d .
C9 C 0.0431(2) 0.4927(6) 0.2066(3) 0.0276(13) Uani 1 1 d .
H9A H 0.0549 0.4531 0.2533 0.041 Uiso 1 1 calc R
H9B H 0.0131 0.5523 0.1914 0.041 Uiso 1 1 calc R
H9C H 0.0745 0.5373 0.2131 0.041 Uiso 1 1 calc R
C10 C 0.0038(2) 0.4552(6) 0.0745(3) 0.0251(13) Uani 1 1 d .
H10A H 0.0355 0.4970 0.0803 0.038 Uiso 1 1 calc R
H10B H -0.0249 0.5175 0.0614 0.038 Uiso 1 1 calc R
H10C H -0.0113 0.3920 0.0353 0.038 Uiso 1 1 calc R
C11 C -0.0282(2) 0.3259(6) 0.1351(3) 0.0262(14) Uani 1 1 d .
H11A H -0.0178 0.2878 0.1815 0.039 Uiso 1 1 calc R
H11B H -0.0414 0.2605 0.0974 0.039 Uiso 1 1 calc R
H11C H -0.0577 0.3875 0.1187 0.039 Uiso 1 1 calc R
C12 C 0.1160(3) 0.0877(6) 0.3632(3) 0.0309(15) Uani 1 1 d .
H12A H 0.0761 0.0765 0.3262 0.046 Uiso 1 1 calc R
H12B H 0.1237 0.1757 0.3790 0.046 Uiso 1 1 calc R
H12C H 0.1285 0.0339 0.4059 0.046 Uiso 1 1 calc R
C38 C 0.1056(3) -0.2433(7) 0.1211(4) 0.047(2) Uani 1 1 d .
H38A H 0.1105 -0.1624 0.1452 0.070 Uiso 1 1 calc R
H38B H 0.0850 -0.3006 0.1313 0.070 Uiso 1 1 calc R
H38C H 0.0848 -0.2306 0.0677 0.070 Uiso 1 1 calc R
C13 C 0.2092(3) 0.0779(8) 0.3895(4) 0.046(2) Uani 1 1 d .
H13A H 0.2146 0.1671 0.4026 0.068 Uiso 1 1 calc R
H13B H 0.2304 0.0556 0.3700 0.068 Uiso 1 1 calc R
H13C H 0.2221 0.0274 0.4335 0.068 Uiso 1 1 calc R
C39 C 0.1582(3) -0.4217(6) 0.1128(4) 0.0452(19) Uani 1 1 d .
H39A H 0.1950 -0.4597 0.1376 0.068 Uiso 1 1 calc R
H39B H 0.1431 -0.4047 0.0611 0.068 Uiso 1 1 calc R
H39C H 0.1335 -0.4796 0.1150 0.068 Uiso 1 1 calc R
C14 C 0.1378(3) -0.0875(6) 0.3118(4) 0.0442(19) Uani 1 1 d .
H14A H 0.0982 -0.1038 0.2754 0.066 Uiso 1 1 calc R
H14B H 0.1513 -0.1354 0.3569 0.066 Uiso 1 1 calc R
H14C H 0.1581 -0.1131 0.2916 0.066 Uiso 1 1 calc R

loop_
_atom_site_aniso_label
_atom_site_aniso_U_11
_atom_site_aniso_U_22
_atom_site_aniso_U_33
_atom_site_aniso_U_23
_atom_site_aniso_U_13
_atom_site_aniso_U_12
Ru1 0.0247(2) 0.0301(3) 0.0244(2) 0.0024(2) 0.01800(19) 0.0051(2)
S21 0.0265(8) 0.0370(10) 0.0283(8) 0.0032(7) 0.0162(7) -0.0082(7)
O1 0.027(2) 0.038(3) 0.0231(19) 0.0048(19) 0.0193(17) 0.007(2)
N1 0.020(2) 0.029(3) 0.018(2) 0.001(2) 0.013(2) -0.003(2)
C20 0.023(3) 0.023(3) 0.028(3) 0.002(2) 0.021(3) 0.005(2)
C21 0.021(3) 0.029(3) 0.023(3) -0.002(2) 0.016(3) -0.001(2)
C7 0.022(3) 0.026(3) 0.022(3) 0.004(2) 0.017(3) -0.001(2)
C4 0.020(3) 0.019(3) 0.024(3) 0.000(2) 0.018(2) -0.004(2)
C2 0.016(3) 0.027(3) 0.026(3) -0.005(2) 0.017(2) -0.005(2)
C3 0.019(3) 0.022(3) 0.021(3) 0.001(2) 0.015(2) 0.000(2)
C25 0.028(3) 0.027(3) 0.027(3) -0.005(3) 0.020(3) -0.006(3)
C5 0.018(3) 0.030(3) 0.023(3) 0.001(2) 0.018(2) -0.001(2)
C22 0.021(3) 0.032(3) 0.022(3) 0.000(3) 0.015(3) 0.000(3)
C8 0.030(3) 0.037(4) 0.027(3) 0.012(3) 0.022(3) 0.009(3)
C23 0.039(4) 0.031(4) 0.028(3) 0.006(3) 0.027(3) 0.003(3)
C1 0.017(3) 0.029(3) 0.024(3) 0.002(3) 0.015(2) 0.003(2)
C37 0.048(4) 0.029(4) 0.046(4) 0.000(3) 0.034(4) 0.001(3)
C211 0.027(3) 0.034(4) 0.032(3) -0.003(3) 0.018(3) -0.006(3)
C34 0.029(3) 0.032(4) 0.033(3) 0.006(3) 0.023(3) 0.014(3)
C6 0.022(3) 0.027(3) 0.021(3) 0.002(2) 0.018(2) -0.002(2)
C32 0.032(3) 0.029(4) 0.032(3) -0.006(3) 0.023(3) 0.004(3)
C24 0.036(4) 0.028(3) 0.037(4) -0.003(3) 0.030(3) -0.009(3)
C36 0.039(4) 0.048(5) 0.049(4) 0.004(4) 0.032(4) -0.001(3)
C31 0.035(4) 0.045(4) 0.029(3) 0.005(3) 0.025(3) 0.009(3)
C35 0.026(3) 0.048(4) 0.035(4) 0.003(3) 0.023(3) 0.008(3)
C33 0.038(4) 0.029(3) 0.038(4) -0.001(3) 0.028(3) 0.007(3)
C30 0.034(3) 0.042(4) 0.039(3) 0.006(3) 0.029(3) 0.006(3)
C9 0.030(3) 0.030(3) 0.028(3) 0.009(3) 0.019(3) 0.007(3)
C10 0.025(3) 0.031(3) 0.026(3) 0.009(3) 0.019(3) 0.007(3)
C11 0.021(3) 0.033(4) 0.034(3) 0.005(3) 0.021(3) 0.003(3)
C12 0.035(4) 0.039(4) 0.031(3) 0.014(3) 0.026(3) 0.013(3)
C38 0.046(4) 0.039(4) 0.082(6) -0.007(4) 0.052(5) -0.010(4)
C13 0.029(4) 0.081(6) 0.033(4) 0.023(4) 0.022(3) 0.016(4)
C39 0.051(5) 0.028(4) 0.070(5) -0.009(4) 0.042(4) -0.005(3)
C14 0.076(6) 0.026(4) 0.061(5) 0.018(3) 0.057(5) 0.015(4)

loop_
_atom_type_symbol
_atom_type_description
_atom_type_scat_dispersion_real
_atom_type_scat_dispersion_imag
_atom_type_scat_source
C C 0.0033 0.0016 'International Tables Vol C Tables 4.2.6.8 and 6.1.1.4'
H H 0.0000 0.0000 'International Tables Vol C Tables 4.2.6.8 and 6.1.1.4'
N N 0.0061 0.0033 'International Tables Vol C Tables 4.2.6.8 and 6.1.1.4'
O O 0.0106 0.0060 'International Tables Vol C Tables 4.2.6.8 and 6.1.1.4'
S S 0.1246 0.1234 'International Tables Vol C Tables 4.2.6.8 and 6.1.1.4'
Ru Ru -1.2594 0.8363 'International Tables Vol C Tables 4.2.6.8 and 6.1.1.4'

loop_
_geom_angle_atom_site_label_1
_geom_angle_atom_site_label_2
_geom_angle_atom_site_label_3
_geom_angle
N1 Ru1 O1 79.54(17)
N1 Ru1 C32 110.7(2)
O1 Ru1 C32 134.8(2)
N1 Ru1 C33 138.7(2)
O1 Ru1 C33 105.0(2)
C32 Ru1 C33 38.6(2)
N1 Ru1 C31 102.2(2)
O1 Ru1 C31 173.2(2)
C32 Ru1 C31 38.3(2)
C33 Ru1 C31 69.2(2)
N1 Ru1 C30 116.0(2)
O1 Ru1 C30 146.9(2)
C32 Ru1 C30 69.7(2)
C33 Ru1 C30 82.8(2)
C31 Ru1 C30 38.0(2)
N1 Ru1 C35 147.7(2)
O1 Ru1 C35 114.59(19)
C32 Ru1 C35 80.7(2)
C33 Ru1 C35 68.5(2)
C31 Ru1 C35 67.3(2)
C30 Ru1 C35 37.8(2)
N1 Ru1 C34 175.4(2)
O1 Ru1 C34 98.32(19)
C32 Ru1 C34 68.0(2)
C33 Ru1 C34 37.8(2)
C31 Ru1 C34 79.4(2)
C30 Ru1 C34 68.0(2)
C35 Ru1 C34 36.9(2)
C21 S21 C211 102.8(3)
C1 O1 Ru1 115.1(3)
C2 N1 C20 119.5(5)
C2 N1 Ru1 115.5(4)
C20 N1 Ru1 124.8(3)
C25 C20 C21 120.0(5)
C25 C20 N1 119.9(5)
C21 C20 N1 120.0(5)
C22 C21 C20 118.4(5)
C22 C21 S21 124.3(4)
C20 C21 S21 117.3(4)
C4 C7 C10 111.7(4)
C4 C7 C9 110.1(4)
C10 C7 C9 108.6(5)
C4 C7 C11 109.6(5)
C10 C7 C11 107.7(5)
C9 C7 C11 109.0(4)
C3 C4 C5 117.8(5)
C3 C4 C7 123.5(5)
C5 C4 C7 118.6(4)
N1 C2 C3 125.6(5)
N1 C2 C1 113.1(5)
C3 C2 C1 121.3(5)
C4 C3 C2 119.8(5)
C4 C3 H3A 120.1
C2 C3 H3A 120.1
C20 C25 C24 121.2(6)
C20 C25 H25A 119.4
C24 C25 H25A 119.4
C6 C5 C4 124.3(5)
C6 C5 H5A 117.8
C4 C5 H5A 117.8
C23 C22 C21 120.6(5)
C23 C22 H22A 119.7
C21 C22 H22A 119.7
C14 C8 C12 108.1(5)
C14 C8 C6 111.3(5)
C12 C8 C6 112.0(5)
C14 C8 C13 109.8(6)
C12 C8 C13 107.2(5)
C6 C8 C13 108.5(5)
C24 C23 C22 120.7(5)
C24 C23 H23A 119.7
C22 C23 H23A 119.7
O1 C1 C2 116.3(5)
O1 C1 C6 123.4(5)
C2 C1 C6 120.3(5)
C39 C37 C33 110.6(5)
C39 C37 C38 112.4(6)
C33 C37 C38 111.5(5)
C39 C37 H37A 107.4
C33 C37 H37A 107.4
C38 C37 H37A 107.4
S21 C211 H21A 109.5
S21 C211 H21B 109.5
H21A C211 H21B 109.5
S21 C211 H21C 109.5
H21A C211 H21C 109.5
H21B C211 H21C 109.5
C35 C34 C33 120.9(6)
C35 C34 Ru1 70.8(4)
C33 C34 Ru1 68.9(3)
C35 C34 H34A 118.3
C33 C34 H34A 118.3
Ru1 C34 H34A 118.3
C5 C6 C1 116.4(5)
C5 C6 C8 122.6(5)
C1 C6 C8 120.9(5)
C31 C32 C33 120.1(6)
C31 C32 Ru1 71.9(4)
C33 C32 Ru1 71.2(3)
C31 C32 H32A 119.5
C33 C32 H32A 119.5
Ru1 C32 H32A 119.5
C23 C24 C25 119.0(5)
C23 C24 H24A 120.5
C25 C24 H24A 120.5
C30 C36 H36A 109.5
C30 C36 H36B 109.5
H36A C36 H36B 109.5
C30 C36 H36C 109.5
H36A C36 H36C 109.5
H36B C36 H36C 109.5
C32 C31 C30 121.7(6)
C32 C31 Ru1 69.8(3)
C30 C31 Ru1 71.7(3)
C32 C31 H31A 118.2
C30 C31 H31A 118.2
Ru1 C31 H31A 118.2
C34 C35 C30 121.8(6)
C34 C35 Ru1 72.3(3)
C30 C35 Ru1 70.9(3)
C34 C35 H35A 118.4
C30 C35 H35A 118.4
Ru1 C35 H35A 118.4
C34 C33 C32 118.2(6)
C34 C33 C37 120.7(6)
C32 C33 C37 121.1(6)
C34 C33 Ru1 73.2(4)
C32 C33 Ru1 70.2(4)
C37 C33 Ru1 127.1(4)
C31 C30 C35 117.0(6)
C31 C30 C36 121.4(6)
C35 C30 C36 121.7(6)
C31 C30 Ru1 70.3(3)
C35 C30 Ru1 71.3(3)
C36 C30 Ru1 128.9(5)
C7 C9 H9A 109.5
C7 C9 H9B 109.5
H9A C9 H9B 109.5
C7 C9 H9C 109.5
H9A C9 H9C 109.5
H9B C9 H9C 109.5
C7 C10 H10A 109.5
C7 C10 H10B 109.5
H10A C10 H10B 109.5
C7 C10 H10C 109.5
H10A C10 H10C 109.5
H10B C10 H10C 109.5
C7 C11 H11A 109.5
C7 C11 H11B 109.5
H11A C11 H11B 109.5
C7 C11 H11C 109.5
H11A C11 H11C 109.5
H11B C11 H11C 109.5
C8 C12 H12A 109.5
C8 C12 H12B 109.5
H12A C12 H12B 109.5
C8 C12 H12C 109.5
H12A C12 H12C 109.5
H12B C12 H12C 109.5
C37 C38 H38A 109.5
C37 C38 H38B 109.5
H38A C38 H38B 109.5
C37 C38 H38C 109.5
H38A C38 H38C 109.5
H38B C38 H38C 109.5
C8 C13 H13A 109.5
C8 C13 H13B 109.5
H13A C13 H13B 109.5
C8 C13 H13C 109.5
H13A C13 H13C 109.5
H13B C13 H13C 109.5
C37 C39 H39A 109.5
C37 C39 H39B 109.5
H39A C39 H39B 109.5
C37 C39 H39C 109.5
H39A C39 H39C 109.5
H39B C39 H39C 109.5
C8 C14 H14A 109.5
C8 C14 H14B 109.5
H14A C14 H14B 109.5
C8 C14 H14C 109.5
H14A C14 H14C 109.5
H14B C14 H14C 109.5

loop_
_geom_bond_atom_site_label_1
_geom_bond_atom_site_label_2
_geom_bond_distance
Ru1 N1 1.963(5)
Ru1 O1 2.003(3)
Ru1 C32 2.144(6)
Ru1 C33 2.159(6)
Ru1 C31 2.172(6)
Ru1 C30 2.191(5)
Ru1 C35 2.195(6)
Ru1 C34 2.215(6)
S21 C21 1.762(6)
S21 C211 1.790(6)
O1 C1 1.327(6)
N1 C2 1.395(6)
N1 C20 1.432(7)
C20 C25 1.373(8)
C20 C21 1.406(8)
C21 C22 1.386(8)
C7 C4 1.523(8)
C7 C10 1.527(7)
C7 C9 1.535(8)
C7 C11 1.535(7)
C4 C3 1.388(7)
C4 C5 1.412(7)
C2 C3 1.401(8)
C2 C1 1.401(8)
C3 H3A 0.9500
C25 C24 1.383(8)
C25 H25A 0.9500
C5 C6 1.388(8)
C5 H5A 0.9500
C22 C23 1.385(8)
C22 H22A 0.9500
C8 C14 1.522(9)
C8 C12 1.525(8)
C8 C6 1.533(8)
C8 C13 1.551(9)
C23 C24 1.375(8)
C23 H23A 0.9500
C1 C6 1.421(7)
C37 C39 1.513(9)
C37 C33 1.514(9)
C37 C38 1.538(9)
C37 H37A 1.0000
C211 H21A 0.9800
C211 H21B 0.9800
C211 H21C 0.9800
C34 C35 1.398(9)
C34 C33 1.418(9)
C34 H34A 1.0000
C32 C31 1.417(9)
C32 C33 1.423(8)
C32 H32A 1.0000
C24 H24A 0.9500
C36 C30 1.513(9)
C36 H36A 0.9800
C36 H36B 0.9800
C36 H36C 0.9800
C31 C30 1.419(9)
C31 H31A 1.0000
C35 C30 1.421(8)
C35 H35A 1.0000
C9 H9A 0.9800
C9 H9B 0.9800
C9 H9C 0.9800
C10 H10A 0.9800
C10 H10B 0.9800
C10 H10C 0.9800
C11 H11A 0.9800
C11 H11B 0.9800
C11 H11C 0.9800
C12 H12A 0.9800
C12 H12B 0.9800
C12 H12C 0.9800
C38 H38A 0.9800
C38 H38B 0.9800
C38 H38C 0.9800
C13 H13A 0.9800
C13 H13B 0.9800
C13 H13C 0.9800
C39 H39A 0.9800
C39 H39B 0.9800
C39 H39C 0.9800
C14 H14A 0.9800
C14 H14B 0.9800
C14 H14C 0.9800
